data_7014075
loop_
_publ_author_name
'Webber, Philip R. A.'
'Drew, Michael G. B.'
'Hibbert, Richard'
'Beer, Paul D.'

_publ_section_title
;
 Transition metal-directed self-assembly of calix[4]arene based
 dithiocarbamate ligands.
;
_journal_issue 8
_journal_name_full 'Dalton transactions (Cambridge, England : 2003)'
_journal_page_first 1127
_journal_page_last 1135
_journal_paper_doi 10.1039/b400929k
_journal_year 2004
_chemical_formula_sum 'C128 H180 Cl6 N8 Ni2 O13 S8'
_chemical_formula_weight 2625.40
_chemical_name_systematic
;
?
;
_space_group_IT_number 2
_symmetry_cell_setting triclinic
_symmetry_space_group_name_Hall '-P 1'
_symmetry_space_group_name_H-M 'P -1'
_atom_sites_solution_hydrogens geom
_atom_sites_solution_primary direct
_atom_sites_solution_secondary difmap
_audit_creation_method SHELXL-97
_cell_angle_alpha 78.907(10)
_cell_angle_beta 75.256(10)
_cell_angle_gamma 67.410(10)
_cell_formula_units_Z 1
_cell_length_a 12.365(15)
_cell_length_b 15.106(17)
_cell_length_c 22.60(3)
_cell_measurement_temperature 293(2)
_cell_volume 3748(8)
_computing_cell_refinement XDS
_computing_data_collection 'XDS (Kabsch, 1991)'
_computing_data_reduction XDS
_computing_molecular_graphics PLATON(Spek,1994)
_computing_structure_refinement 'SHELXL-93 (Sheldrick, 1993)'
_computing_structure_solution 'SHELXS-86 (Sheldrick, 1990)'
_diffrn_ambient_temperature 293(2)
_diffrn_measurement_device 'Marresearch Image Plate'
_diffrn_measurement_method '95 frames at 2^o intervals, counting time 10 min.'
_diffrn_radiation_monochromator graphite
_diffrn_radiation_source 'fine-focus sealed tube'
_diffrn_radiation_type MoK\a
_diffrn_radiation_wavelength 0.71073
_diffrn_reflns_av_R_equivalents 0.0000
_diffrn_reflns_av_sigmaI/netI 0.1021
_diffrn_reflns_limit_h_max 14
_diffrn_reflns_limit_h_min 0
_diffrn_reflns_limit_k_max 18
_diffrn_reflns_limit_k_min -16
_diffrn_reflns_limit_l_max 27
_diffrn_reflns_limit_l_min -26
_diffrn_reflns_number 10707
_diffrn_reflns_theta_max 26.06
_diffrn_reflns_theta_min 1.87
_exptl_absorpt_coefficient_mu 0.524
_exptl_absorpt_correction_T_max 1.000
_exptl_absorpt_correction_T_min 0.787
_exptl_absorpt_correction_type DIFABS
_exptl_crystal_colour yellow
_exptl_crystal_density_diffrn 1.163
_exptl_crystal_density_method 'not measured'
_exptl_crystal_description black
_exptl_crystal_F_000 1394
_exptl_crystal_size_max 0.23
_exptl_crystal_size_mid 0.20
_exptl_crystal_size_min 0.17
_refine_diff_density_max 1.408
_refine_diff_density_min -1.092
_refine_diff_density_rms 0.107
_refine_ls_extinction_method none
_refine_ls_goodness_of_fit_ref 1.195
_refine_ls_hydrogen_treatment mixed
_refine_ls_matrix_type full
_refine_ls_number_parameters 737
_refine_ls_number_reflns 10707
_refine_ls_number_restraints 22
_refine_ls_restrained_S_all 1.209
_refine_ls_R_factor_all 0.2708
_refine_ls_R_factor_gt 0.1267
_refine_ls_shift/su_max 0.425
_refine_ls_shift/su_mean 0.025
_refine_ls_structure_factor_coef Fsqd
_refine_ls_weighting_details 'w=1/[\s^2^(Fo^2^)+(0.2000P)^2^+0.0000P] where P=(Fo^2^+2Fc^2^)/3'
_refine_ls_weighting_scheme calc
_refine_ls_wR_factor_gt 0.3489
_refine_ls_wR_factor_ref 0.4060
_reflns_number_gt 4040
_reflns_number_total 10707
_reflns_threshold_expression >2sigma(I)
_cod_data_source_file b400929k.txt
_cod_data_source_block 19
_cod_depositor_comments
;
The following automatic conversions were performed:

'_refine_ls_weighting_scheme' value 'calc
w=1/[\s^2^(Fo^2^)+(0.2000P)^2^+0.0000P] where P=(Fo^2^+2Fc^2^)/3' was
changed to 'calc'. New tag '_refine_ls_weighting_details' was
created. The value of the new tag was set to
'w=1/[\s^2^(Fo^2^)+(0.2000P)^2^+0.0000P] where P=(Fo^2^+2Fc^2^)/3'.

Automatic conversion script
Id: cif_fix_values 3143 2015-03-26 13:38:13Z robertas 
;
_cod_original_cell_volume 3749(7)
_cod_original_sg_symbol_H-M P-1
_cod_database_code 7014075

loop_
_symmetry_equiv_pos_as_xyz
'x, y, z'
'-x, -y, -z'

loop_
_atom_site_label
_atom_site_type_symbol
_atom_site_fract_x
_atom_site_fract_y
_atom_site_fract_z
_atom_site_U_iso_or_equiv
_atom_site_adp_type
_atom_site_occupancy
_atom_site_calc_flag
_atom_site_refinement_flags
_atom_site_disorder_assembly
_atom_site_disorder_group
Ni1 Ni -0.13552(12) -0.24146(11) -0.05454(6) 0.0856(6) Uani 1 d . . .
C11 C -0.5985(8) 0.1415(8) 0.2257(4) 0.065(3) Uani 1 d . . .
C12 C -0.6537(9) 0.0858(9) 0.2684(5) 0.083(3) Uani 1 d . . .
H12 H -0.7350 0.1136 0.2842 0.100 Uiso 1 calc R . .
C13 C -0.5949(12) -0.0102(10) 0.2894(5) 0.098(4) Uani 1 d . . .
C14 C -0.4742(9) -0.0477(9) 0.2659(5) 0.086(3) Uani 1 d . . .
H14 H -0.4320 -0.1108 0.2797 0.103 Uiso 1 calc R . .
C15 C -0.4128(8) 0.0028(7) 0.2232(4) 0.066(3) Uani 1 d . . .
C16 C -0.4744(9) 0.0952(9) 0.2029(4) 0.075(3) Uani 1 d . . .
C17 C -0.2787(8) -0.0409(8) 0.2008(4) 0.076(3) Uani 1 d . . .
H17A H -0.2569 -0.1096 0.1997 0.092 Uiso 1 calc R . .
H17B H -0.2581 -0.0129 0.1590 0.092 Uiso 1 calc R . .
C21 C -0.2063(8) -0.0260(7) 0.2400(4) 0.067(3) Uani 1 d . . .
C22 C -0.1942(9) -0.0819(8) 0.2963(5) 0.082(3) Uani 1 d . . .
H22 H -0.2258 -0.1309 0.3069 0.098 Uiso 1 calc R . .
C23 C -0.1369(10) -0.0676(10) 0.3373(5) 0.097(4) Uani 1 d . . .
C24 C -0.0921(9) 0.0090(8) 0.3225(5) 0.083(3) Uani 1 d . . .
H24 H -0.0547 0.0208 0.3495 0.100 Uiso 1 calc R . .
C25 C -0.1052(8) 0.0656(7) 0.2673(4) 0.064(3) Uani 1 d . . .
C26 C -0.1573(7) 0.0474(7) 0.2259(4) 0.060(2) Uani 1 d . . .
C27 C -0.0664(8) 0.1530(8) 0.2556(4) 0.074(3) Uani 1 d . . .
H27A H 0.0018 0.1378 0.2744 0.089 Uiso 1 calc R . .
H27B H -0.0417 0.1675 0.2117 0.089 Uiso 1 calc R . .
C31 C -0.1650(9) 0.2394(8) 0.2811(4) 0.073(3) Uani 1 d . . .
C32 C -0.1766(10) 0.2576(9) 0.3443(4) 0.081(3) Uani 1 d . . .
H32 H -0.1185 0.2173 0.3663 0.097 Uiso 1 calc R . .
C33 C -0.2687(10) 0.3310(9) 0.3720(5) 0.089(3) Uani 1 d . . .
C34 C -0.3520(9) 0.3891(8) 0.3375(4) 0.082(3) Uani 1 d . . .
H34 H -0.4146 0.4402 0.3557 0.099 Uiso 1 calc R . .
C35 C -0.3503(8) 0.3781(7) 0.2787(4) 0.066(2) Uani 1 d . . .
C36 C -0.2550(8) 0.3037(7) 0.2512(4) 0.062(2) Uani 1 d . . .
C37 C -0.4526(8) 0.4438(6) 0.2463(4) 0.071(3) Uani 1 d . . .
H37A H -0.4800 0.5083 0.2583 0.085 Uiso 1 calc R . .
H37B H -0.4228 0.4471 0.2022 0.085 Uiso 1 calc R . .
C41 C -0.5554(7) 0.4094(7) 0.2613(4) 0.057(2) Uani 1 d . . .
C47 C -0.6677(8) 0.2445(8) 0.2061(5) 0.075(3) Uani 1 d . . .
H47A H -0.6370 0.2593 0.1629 0.090 Uiso 1 calc R . .
H47B H -0.7506 0.2515 0.2104 0.090 Uiso 1 calc R . .
C42 C -0.6420(9) 0.4319(7) 0.3158(4) 0.074(3) Uani 1 d . . .
H42 H -0.6356 0.4714 0.3406 0.089 Uiso 1 calc R . .
C44 C -0.7420(8) 0.3384(8) 0.2971(5) 0.074(3) Uani 1 d . . .
H44 H -0.8016 0.3117 0.3097 0.089 Uiso 1 calc R . .
C43 C -0.7375(9) 0.3974(8) 0.3344(4) 0.079(3) Uani 1 d . . .
C45 C -0.6630(8) 0.3156(7) 0.2414(4) 0.062(3) Uani 1 d . . .
C46 C -0.5760(7) 0.3555(7) 0.2252(4) 0.058(2) Uani 1 d . . .
O250 O -0.1630(5) 0.1051(4) 0.1692(2) 0.0672(17) Uani 1 d . . .
C251 C -0.0644(8) 0.0660(7) 0.1185(4) 0.068(3) Uani 1 d . . .
H25A H -0.0495 -0.0016 0.1175 0.082 Uiso 1 calc R . .
H25B H 0.0082 0.0725 0.1230 0.082 Uiso 1 calc R . .
C252 C -0.1034(10) 0.1242(8) 0.0609(4) 0.087(3) Uani 1 d . . .
H25C H -0.1160 0.1914 0.0618 0.104 Uiso 1 calc R . .
H25D H -0.0420 0.1011 0.0252 0.104 Uiso 1 calc R . .
N253 N -0.2161(7) 0.1146(6) 0.0567(3) 0.071(2) Uani 1 d . . .
H253 H -0.2745 0.1264 0.0879 0.085 Uiso 1 calc R . .
C254 C -0.2314(9) 0.0891(7) 0.0080(5) 0.072(3) Uani 1 d . . .
O255 O -0.1631(7) 0.0812(6) -0.0419(3) 0.100(2) Uani 1 d . . .
C256 C -0.3518(10) 0.0737(9) 0.0192(5) 0.093(3) Uani 1 d . . .
H25E H -0.3631 0.0351 0.0583 0.112 Uiso 1 calc R . .
H25F H -0.4167 0.1355 0.0211 0.112 Uiso 1 calc R . .
N257 N -0.3546(9) 0.0236(9) -0.0316(4) 0.098(3) Uani 1 d . . .
C258 C -0.2885(9) -0.0639(9) -0.0361(5) 0.080(3) Uani 1 d . . .
S259 S -0.2073(3) -0.1390(3) 0.01544(13) 0.0945(10) Uani 1 d . . .
S260 S -0.2734(3) -0.1242(3) -0.09761(15) 0.1068(11) Uani 1 d . . .
O450 O -0.4910(5) 0.3341(5) 0.1690(3) 0.0678(17) Uani 1 d . . .
C451 C -0.5250(8) 0.4049(7) 0.1162(4) 0.075(3) Uani 1 d . . .
H45A H -0.5535 0.4700 0.1274 0.089 Uiso 1 calc R . .
H45B H -0.5879 0.3961 0.1022 0.089 Uiso 1 calc R . .
C452 C -0.4117(9) 0.3867(9) 0.0656(4) 0.089(4) Uani 1 d . . .
H45C H -0.3738 0.3180 0.0627 0.106 Uiso 1 calc R . .
H45D H -0.4343 0.4173 0.0266 0.106 Uiso 1 calc R . .
N453 N -0.3273(7) 0.4223(6) 0.0762(3) 0.071(2) Uani 1 d . . .
H453 H -0.2829 0.3894 0.1023 0.085 Uiso 1 calc R . .
O150 O -0.4164(6) 0.1490(5) 0.1589(3) 0.079(2) Uani 1 d . . .
H150 H -0.3466 0.1151 0.1474 0.095 Uiso 1 calc R . .
O350 O -0.2495(6) 0.2935(5) 0.1894(3) 0.0739(19) Uani 1 d . . .
H350 H -0.1991 0.2412 0.1803 0.089 Uiso 1 calc R . .
C100 C -0.6659(18) -0.0646(15) 0.3385(10) 0.158(7) Uani 1 d . . .
C101 C -0.758(2) -0.0114(16) 0.3818(10) 0.230(13) Uani 1 d . . .
H10A H -0.8120 0.0425 0.3611 0.276 Uiso 1 calc R . .
H10B H -0.7257 0.0114 0.4075 0.276 Uiso 1 calc R . .
H10C H -0.8007 -0.0515 0.4067 0.276 Uiso 1 calc R . .
C102 C -0.5910(17) -0.1630(19) 0.3545(15) 0.35(3) Uani 1 d . . .
H10D H -0.6234 -0.1852 0.3954 0.425 Uiso 1 calc R . .
H10E H -0.5116 -0.1652 0.3529 0.425 Uiso 1 calc R . .
H10F H -0.5883 -0.2036 0.3259 0.425 Uiso 1 calc R . .
C103 C -0.731(3) -0.093(2) 0.3027(16) 0.34(2) Uani 1 d . . .
H10G H -0.6746 -0.1426 0.2776 0.404 Uiso 1 calc R . .
H10H H -0.7708 -0.0383 0.2769 0.404 Uiso 1 calc R . .
H10I H -0.7883 -0.1177 0.3304 0.404 Uiso 1 calc R . .
C200 C -0.1229(11) -0.1360(11) 0.3980(6) 0.111(5) Uani 1 d . . .
C201 C -0.016(2) -0.2111(13) 0.3882(8) 0.217(11) Uani 1 d . . .
H20A H 0.0114 -0.2168 0.3449 0.260 Uiso 1 calc R . .
H20B H -0.0263 -0.2699 0.4091 0.260 Uiso 1 calc R . .
H20C H 0.0420 -0.1993 0.4039 0.260 Uiso 1 calc R . .
C202 C -0.131(2) -0.0860(13) 0.4496(7) 0.246(15) Uani 1 d . . .
H20D H -0.1289 -0.1297 0.4867 0.295 Uiso 1 calc R . .
H20E H -0.2048 -0.0319 0.4546 0.295 Uiso 1 calc R . .
H20F H -0.0651 -0.0639 0.4414 0.295 Uiso 1 calc R . .
C203 C -0.205(3) -0.191(3) 0.4163(13) 0.46(4) Uani 1 d . . .
H20G H -0.2000 -0.2223 0.4571 0.554 Uiso 1 calc R . .
H20H H -0.1821 -0.2379 0.3882 0.554 Uiso 1 calc R . .
H20I H -0.2849 -0.1472 0.4154 0.554 Uiso 1 calc R . .
C300 C -0.2771(11) 0.3500(12) 0.4381(5) 0.110(4) Uani 1 d . . .
C301 C -0.1854(16) 0.2743(19) 0.4697(7) 0.239(13) Uani 1 d . . .
H30A H -0.1963 0.2136 0.4736 0.286 Uiso 1 calc R . .
H30B H -0.1934 0.2912 0.5098 0.286 Uiso 1 calc R . .
H30C H -0.1071 0.2689 0.4460 0.286 Uiso 1 calc R . .
C302 C -0.3965(16) 0.3538(17) 0.4761(6) 0.200(10) Uani 1 d . . .
H30D H -0.4072 0.2940 0.4763 0.240 Uiso 1 calc R . .
H30E H -0.4581 0.4059 0.4590 0.240 Uiso 1 calc R . .
H30F H -0.4010 0.3638 0.5175 0.240 Uiso 1 calc R . .
C303 C -0.2764(18) 0.4477(17) 0.4381(8) 0.189(8) Uani 1 d . . .
H30G H -0.3053 0.4662 0.4791 0.227 Uiso 1 calc R . .
H30H H -0.3270 0.4927 0.4115 0.227 Uiso 1 calc R . .
H30I H -0.1963 0.4475 0.4235 0.227 Uiso 1 calc R . .
C400 C -0.8287(12) 0.4221(10) 0.3943(6) 0.109(4) Uiso 1 d . . .
C401 C -0.946(2) 0.5139(17) 0.3691(10) 0.226(10) Uiso 1 d . . .
H40A H -0.9375 0.5744 0.3693 0.271 Uiso 1 calc R . .
H40B H -1.0195 0.5127 0.3959 0.271 Uiso 1 calc R . .
H40C H -0.9467 0.5061 0.3281 0.271 Uiso 1 calc R . .
C402 C -0.8828(15) 0.3514(13) 0.4216(8) 0.166(6) Uiso 1 d . . .
H40D H -0.8217 0.2903 0.4292 0.199 Uiso 1 calc R . .
H40E H -0.9270 0.3456 0.3941 0.199 Uiso 1 calc R . .
H40F H -0.9359 0.3709 0.4597 0.199 Uiso 1 calc R . .
C403 C -0.807(3) 0.488(3) 0.4248(16) 0.38(2) Uiso 1 d . . .
H40G H -0.7456 0.5093 0.3986 0.460 Uiso 1 calc R . .
H40H H -0.7823 0.4555 0.4626 0.460 Uiso 1 calc R . .
H40I H -0.8793 0.5424 0.4335 0.460 Uiso 1 calc R . .
S460 S 0.0086(3) -0.3569(2) -0.01368(12) 0.0891(9) Uani 1 d . . .
S459 S -0.0532(3) -0.3352(2) -0.12944(14) 0.0957(10) Uani 1 d . . .
C458 C 0.0479(10) -0.4039(8) -0.0821(5) 0.078(3) Uani 1 d . . .
N457 N 0.1480(9) -0.4769(7) -0.1003(4) 0.088(3) Uani 1 d . . .
C456 C 0.2211(10) -0.5354(9) -0.0549(5) 0.092(3) Uani 1 d . . .
H45E H 0.2588 -0.6008 -0.0661 0.111 Uiso 1 calc R . .
H45F H 0.1680 -0.5374 -0.0152 0.111 Uiso 1 calc R . .
C455 C 0.3147(11) -0.5032(11) -0.0477(5) 0.097(4) Uani 1 d . . .
O454 O 0.3837(9) -0.5566(8) -0.0135(5) 0.153(4) Uani 1 d . . .
C51 C 0.4380(14) -0.0874(11) 0.0742(7) 0.128(5) Uani 1 d . . .
H51A H 0.5161 -0.1190 0.0498 0.154 Uiso 1 calc R . .
H51B H 0.4472 -0.0476 0.1002 0.154 Uiso 1 calc R . .
C52 C 0.3977(15) -0.1541(13) 0.1096(8) 0.150(6) Uani 1 d . . .
H52A H 0.3906 -0.1967 0.0849 0.180 Uiso 1 calc R . .
H52B H 0.3205 -0.1245 0.1355 0.180 Uiso 1 calc R . .
C53 C 0.5025(19) -0.2142(15) 0.1523(9) 0.193(9) Uani 1 d . . .
H53A H 0.5818 -0.2300 0.1265 0.232 Uiso 1 calc R . .
H53B H 0.4972 -0.1751 0.1831 0.232 Uiso 1 calc R . .
C54 C 0.481(3) -0.2981(18) 0.1805(14) 0.33(2) Uani 1 d . . .
H54A H 0.5213 -0.3242 0.2144 0.400 Uiso 1 calc R . .
H54B H 0.5100 -0.3445 0.1512 0.400 Uiso 1 calc R . .
H54C H 0.3965 -0.2832 0.1952 0.400 Uiso 1 calc R . .
C61 C -0.1785(10) 0.5075(10) 0.1619(5) 0.100(4) Uani 1 d . . .
H61A H -0.1458 0.4521 0.1903 0.120 Uiso 1 calc R . .
H61B H -0.2648 0.5311 0.1752 0.120 Uiso 1 calc R . .
C62 C -0.1324(14) 0.5851(11) 0.1650(7) 0.130(5) Uani 1 d D . .
H62A H -0.1866 0.6479 0.1519 0.156 Uiso 1 calc R . .
H62B H -0.0544 0.5743 0.1384 0.156 Uiso 1 calc R . .
C63 C -0.123(2) 0.580(2) 0.2379(17) 0.32(2) Uani 1 d D . .
H63A H -0.1021 0.5139 0.2575 0.380 Uiso 1 calc R . .
H63B H -0.0656 0.6066 0.2411 0.380 Uiso 1 calc R . .
C64 C -0.242(3) 0.637(3) 0.2644(13) 0.36(2) Uani 1 d D . .
H64A H -0.2393 0.6814 0.2889 0.429 Uiso 1 calc R . .
H64B H -0.2829 0.5963 0.2900 0.429 Uiso 1 calc R . .
H64C H -0.2849 0.6730 0.2322 0.429 Uiso 1 calc R . .
C71 C 0.1327(11) -0.2504(11) 0.1339(6) 0.1938(15) Uiso 0.616(7) d PD A 1
H71 H 0.1677 -0.2041 0.1084 0.233 Uiso 0.616(7) calc PR A 1
Cl71 Cl -0.0136(5) -0.2220(4) 0.1192(3) 0.1938(15) Uiso 0.616(7) d PD A 1
Cl72 Cl 0.2139(8) -0.3634(7) 0.1095(5) 0.1938(15) Uiso 0.616(7) d PD A 1
Cl73 Cl 0.1003(8) -0.2288(8) 0.2112(4) 0.1938(15) Uiso 0.616(7) d PD A 1
C81 C 0.1327(11) -0.2504(11) 0.1339(6) 0.1938(15) Uiso 0.384(7) d PD A 2
H81 H 0.1479 -0.1912 0.1332 0.233 Uiso 0.384(7) calc PR A 2
Cl81 Cl -0.0136(5) -0.2220(4) 0.1192(3) 0.1938(15) Uiso 0.384(7) d PD A 2
Cl82 Cl 0.2510(11) -0.3289(12) 0.0778(6) 0.1938(15) Uiso 0.384(7) d PD A 2
Cl83 Cl 0.1495(12) -0.3224(12) 0.2059(5) 0.1938(15) Uiso 0.384(7) d PD A 2
O91 O 0.5612(18) 0.1649(15) 0.3537(9) 0.140(6) Uiso 0.50 d PD . .
H91 H 0.572(6) 0.107(3) 0.345(2) 0.00(2) Uiso 0.50 d PD . .
C921 C 0.493(3) 0.129(2) 0.4034(12) 0.198(16) Uiso 0.25 d PD B 1
H92A H 0.4094 0.1636 0.4012 0.238 Uiso 0.25 calc PR B 1
H92B H 0.5050 0.1439 0.4405 0.238 Uiso 0.25 calc PR B 1
C931 C 0.515(4) 0.022(2) 0.4101(18) 0.095(13) Uiso 0.25 d PD B 1
H93A H 0.4409 0.0117 0.4270 0.114 Uiso 0.25 calc PR B 1
H93B H 0.5701 -0.0112 0.4372 0.114 Uiso 0.25 calc PR B 1
H93C H 0.5481 -0.0015 0.3705 0.114 Uiso 0.25 calc PR B 1
C922 C 0.493(3) 0.129(2) 0.4034(12) 0.198(16) Uiso 0.25 d PD B 2
H92C H 0.4899 0.0700 0.3941 0.238 Uiso 0.25 calc PR B 2
H92D H 0.4118 0.1753 0.4103 0.238 Uiso 0.25 calc PR B 2
C932 C 0.543(6) 0.108(5) 0.4627(13) 0.18(3) Uiso 0.25 d PD B 2
H93D H 0.6163 0.1206 0.4534 0.217 Uiso 0.25 calc PR B 2
H93E H 0.5576 0.0419 0.4788 0.217 Uiso 0.25 calc PR B 2
H93F H 0.4860 0.1491 0.4927 0.217 Uiso 0.25 calc PR B 2

loop_
_atom_site_aniso_label
_atom_site_aniso_U_11
_atom_site_aniso_U_22
_atom_site_aniso_U_33
_atom_site_aniso_U_23
_atom_site_aniso_U_13
_atom_site_aniso_U_12
Ni1 0.0802(10) 0.0988(12) 0.0942(10) -0.0059(8) -0.0286(7) -0.0445(8)
C11 0.070(6) 0.088(8) 0.048(5) -0.014(5) 0.000(5) -0.045(6)
C12 0.069(6) 0.101(9) 0.088(7) -0.007(7) -0.006(6) -0.045(7)
C13 0.111(10) 0.114(11) 0.079(7) -0.006(7) 0.015(7) -0.076(9)
C14 0.062(6) 0.099(9) 0.096(8) 0.005(7) -0.008(6) -0.041(6)
C15 0.068(6) 0.054(6) 0.072(6) -0.007(5) -0.013(5) -0.019(5)
C16 0.070(7) 0.109(10) 0.064(6) -0.021(6) -0.007(5) -0.048(7)
C17 0.072(6) 0.085(8) 0.077(6) -0.016(5) -0.003(5) -0.038(6)
C21 0.049(5) 0.064(7) 0.067(6) -0.012(5) 0.001(5) -0.004(5)
C22 0.079(7) 0.074(7) 0.090(8) 0.012(6) -0.018(6) -0.035(6)
C23 0.068(7) 0.099(10) 0.087(8) 0.003(7) -0.013(6) 0.002(7)
C24 0.081(7) 0.063(7) 0.099(8) 0.013(6) -0.026(6) -0.022(6)
C25 0.065(6) 0.072(7) 0.060(6) 0.005(5) -0.012(5) -0.037(5)
C26 0.045(5) 0.061(6) 0.065(6) 0.004(5) -0.011(4) -0.012(5)
C27 0.053(5) 0.101(9) 0.062(6) -0.004(6) -0.022(4) -0.015(6)
C31 0.076(7) 0.082(8) 0.075(6) -0.002(6) -0.023(5) -0.041(6)
C32 0.084(7) 0.108(9) 0.070(7) 0.003(6) -0.032(6) -0.051(7)
C33 0.085(7) 0.116(10) 0.077(7) -0.020(7) -0.025(6) -0.037(7)
C34 0.082(7) 0.102(9) 0.073(7) -0.023(6) -0.022(6) -0.032(6)
C35 0.068(6) 0.069(7) 0.071(6) -0.010(5) -0.014(5) -0.035(6)
C36 0.064(6) 0.062(6) 0.059(6) 0.013(5) -0.013(5) -0.032(5)
C37 0.086(7) 0.046(6) 0.074(6) -0.001(5) -0.029(5) -0.011(5)
C41 0.053(5) 0.066(6) 0.061(5) -0.015(5) -0.014(4) -0.023(5)
C47 0.054(5) 0.093(8) 0.080(6) -0.007(6) -0.013(5) -0.030(6)
C42 0.070(6) 0.067(7) 0.085(7) -0.026(5) -0.020(6) -0.012(6)
C44 0.051(5) 0.081(8) 0.087(7) -0.011(6) -0.016(5) -0.016(5)
C43 0.058(6) 0.097(8) 0.070(6) -0.030(6) -0.006(5) -0.009(6)
C45 0.046(5) 0.074(7) 0.067(6) -0.019(5) -0.014(5) -0.015(5)
C46 0.047(5) 0.061(6) 0.055(5) -0.010(4) -0.007(4) -0.007(5)
O250 0.069(4) 0.070(4) 0.057(4) -0.001(3) -0.005(3) -0.026(3)
C251 0.062(5) 0.090(7) 0.058(6) -0.021(5) 0.006(5) -0.039(5)
C252 0.095(8) 0.101(9) 0.074(7) -0.030(6) 0.017(6) -0.054(7)
N253 0.067(5) 0.082(6) 0.066(5) -0.020(4) 0.002(4) -0.033(4)
C254 0.072(7) 0.085(8) 0.065(7) -0.025(6) -0.002(5) -0.033(6)
O255 0.093(5) 0.148(7) 0.068(4) -0.033(5) 0.001(4) -0.052(5)
C256 0.092(8) 0.105(9) 0.095(8) -0.018(7) -0.019(6) -0.045(7)
N257 0.105(7) 0.127(9) 0.076(6) -0.016(6) -0.038(5) -0.040(7)
C258 0.073(7) 0.078(8) 0.094(7) -0.014(6) -0.022(6) -0.025(6)
S259 0.0925(19) 0.121(3) 0.0845(19) -0.0079(17) -0.0313(15) -0.0463(19)
S260 0.117(2) 0.111(3) 0.108(2) -0.0263(19) -0.0569(19) -0.029(2)
O450 0.064(4) 0.077(4) 0.066(4) -0.001(3) -0.014(3) -0.030(3)
C451 0.072(6) 0.083(7) 0.069(6) 0.006(5) -0.031(5) -0.024(5)
C452 0.094(7) 0.136(10) 0.049(5) 0.014(6) -0.017(5) -0.064(8)
N453 0.068(5) 0.078(6) 0.074(5) 0.010(5) -0.026(4) -0.034(5)
O150 0.065(4) 0.099(5) 0.068(4) -0.014(4) 0.009(3) -0.035(4)
O350 0.074(4) 0.085(5) 0.061(4) -0.004(3) -0.020(3) -0.024(4)
C100 0.136(14) 0.148(16) 0.196(18) 0.017(14) -0.004(14) -0.093(13)
C101 0.22(2) 0.21(2) 0.22(2) -0.041(18) 0.126(19) -0.122(19)
C102 0.122(15) 0.26(3) 0.46(4) 0.24(3) 0.05(2) -0.027(16)
C103 0.29(3) 0.30(4) 0.46(5) 0.10(4) -0.02(4) -0.26(3)
C200 0.085(8) 0.121(11) 0.092(9) 0.045(9) -0.015(7) -0.028(8)
C201 0.26(3) 0.143(15) 0.135(14) 0.060(12) -0.040(15) 0.010(17)
C202 0.44(4) 0.124(15) 0.075(10) 0.029(10) -0.050(15) -0.010(18)
C203 0.45(5) 0.83(8) 0.31(3) 0.43(5) -0.29(3) -0.54(6)
C300 0.096(9) 0.179(15) 0.089(8) -0.048(9) -0.020(7) -0.067(9)
C301 0.154(14) 0.41(4) 0.115(12) -0.099(17) -0.071(11) -0.004(19)
C302 0.175(16) 0.33(3) 0.072(9) -0.053(12) -0.028(10) -0.041(17)
C303 0.21(2) 0.26(3) 0.156(15) -0.102(15) -0.033(13) -0.118(19)
S460 0.0938(19) 0.106(2) 0.0806(18) -0.0004(16) -0.0253(15) -0.0495(18)
S459 0.092(2) 0.108(2) 0.104(2) -0.0115(18) -0.0400(17) -0.0399(18)
C458 0.081(7) 0.087(8) 0.082(7) 0.008(6) -0.031(6) -0.046(7)
N457 0.098(7) 0.087(7) 0.090(7) 0.002(5) -0.034(6) -0.041(6)
C456 0.095(8) 0.086(8) 0.110(8) 0.016(7) -0.035(7) -0.051(7)
C455 0.109(9) 0.119(11) 0.079(7) 0.028(7) -0.045(7) -0.060(9)
O454 0.172(9) 0.152(9) 0.176(9) 0.082(8) -0.109(8) -0.102(8)
C51 0.137(12) 0.096(11) 0.142(12) 0.002(9) -0.043(10) -0.027(9)
C52 0.157(14) 0.143(15) 0.142(13) -0.007(12) -0.044(11) -0.039(12)
C53 0.22(2) 0.149(17) 0.207(19) 0.053(15) -0.128(16) -0.049(15)
C54 0.50(5) 0.15(2) 0.42(4) 0.04(3) -0.29(4) -0.08(3)
C61 0.092(8) 0.113(10) 0.089(8) -0.008(7) -0.018(6) -0.032(7)
C62 0.148(12) 0.120(12) 0.170(14) -0.052(10) -0.034(10) -0.082(10)
C63 0.33(4) 0.35(4) 0.38(5) -0.24(4) 0.10(4) -0.26(4)
C64 0.35(5) 0.39(5) 0.43(6) -0.20(4) -0.14(4) -0.12(4)

loop_
_atom_type_symbol
_atom_type_description
_atom_type_scat_dispersion_real
_atom_type_scat_dispersion_imag
_atom_type_scat_source
C C 0.0033 0.0016 'International Tables Vol C Tables 4.2.6.8 and 6.1.1.4'
H H 0.0000 0.0000 'International Tables Vol C Tables 4.2.6.8 and 6.1.1.4'
N N 0.0061 0.0033 'International Tables Vol C Tables 4.2.6.8 and 6.1.1.4'
O O 0.0106 0.0060 'International Tables Vol C Tables 4.2.6.8 and 6.1.1.4'
Ni Ni 0.3393 1.1124 'International Tables Vol C Tables 4.2.6.8 and 6.1.1.4'
S S 0.1246 0.1234 'International Tables Vol C Tables 4.2.6.8 and 6.1.1.4'
Cl Cl 0.1484 0.1585 'International Tables Vol C Tables 4.2.6.8 and 6.1.1.4'

loop_
_geom_angle_atom_site_label_1
_geom_angle_atom_site_label_2
_geom_angle_atom_site_label_3
_geom_angle
_geom_angle_site_symmetry_1
_geom_angle_site_symmetry_3
_geom_angle_publ_flag
S459 Ni1 S260 99.56(14) . . ?
S459 Ni1 S259 174.39(13) . . ?
S260 Ni1 S259 79.56(14) . . ?
S459 Ni1 S460 79.89(14) . . ?
S260 Ni1 S460 177.64(14) . . ?
S259 Ni1 S460 100.77(14) . . ?
C12 C11 C16 115.6(10) . . ?
C12 C11 C47 120.7(9) . . ?
C16 C11 C47 123.7(9) . . ?
C11 C12 C13 124.0(10) . . ?
C14 C13 C12 116.0(10) . . ?
C14 C13 C100 124.7(14) . . ?
C12 C13 C100 119.2(13) . . ?
C13 C14 C15 123.6(11) . . ?
C16 C15 C14 118.3(9) . . ?
C16 C15 C17 120.3(9) . . ?
C14 C15 C17 121.3(9) . . ?
C15 C16 O150 120.5(9) . . ?
C15 C16 C11 122.4(10) . . ?
O150 C16 C11 117.0(10) . . ?
C21 C17 C15 113.9(8) . . ?
C22 C21 C26 116.6(10) . . ?
C22 C21 C17 119.3(11) . . ?
C26 C21 C17 123.9(9) . . ?
C23 C22 C21 122.9(11) . . ?
C22 C23 C24 119.1(10) . . ?
C22 C23 C200 119.5(13) . . ?
C24 C23 C200 121.4(13) . . ?
C25 C24 C23 118.5(11) . . ?
C24 C25 C26 121.6(10) . . ?
C24 C25 C27 117.1(10) . . ?
C26 C25 C27 121.3(8) . . ?
C25 C26 O250 118.8(9) . . ?
C25 C26 C21 121.3(8) . . ?
O250 C26 C21 119.9(8) . . ?
C31 C27 C25 111.6(8) . . ?
C36 C31 C32 114.8(9) . . ?
C36 C31 C27 125.5(9) . . ?
C32 C31 C27 119.5(9) . . ?
C33 C32 C31 122.9(10) . . ?
C32 C33 C34 116.5(10) . . ?
C32 C33 C300 121.8(11) . . ?
C34 C33 C300 121.7(11) . . ?
C35 C34 C33 125.4(10) . . ?
C34 C35 C36 117.1(9) . . ?
C34 C35 C37 120.6(9) . . ?
C36 C35 C37 122.3(8) . . ?
C35 C36 C31 123.3(9) . . ?
C35 C36 O350 117.8(8) . . ?
C31 C36 O350 118.9(8) . . ?
C41 C37 C35 112.6(7) . . ?
C46 C41 C42 114.6(9) . . ?
C46 C41 C37 125.2(8) . . ?
C42 C41 C37 120.2(9) . . ?
C45 C47 C11 114.3(8) . . ?
C41 C42 C43 123.1(10) . . ?
C43 C44 C45 124.2(10) . . ?
C44 C43 C42 116.3(9) . . ?
C44 C43 C400 121.9(12) . . ?
C42 C43 C400 121.7(11) . . ?
C46 C45 C44 115.8(9) . . ?
C46 C45 C47 123.2(8) . . ?
C44 C45 C47 120.8(10) . . ?
C45 C46 C41 125.6(8) . . ?
C45 C46 O450 118.6(8) . . ?
C41 C46 O450 115.5(9) . . ?
C26 O250 C251 115.0(7) . . ?
O250 C251 C252 105.7(7) . . ?
N253 C252 C251 108.8(8) . . ?
C254 N253 C252 123.5(8) . . ?
O255 C254 N253 125.8(10) . . ?
O255 C254 C256 121.9(10) . . ?
N253 C254 C256 112.2(9) . . ?
N257 C256 C254 110.7(9) . . ?
C258 N257 C51 126.3(10) . 2 ?
C258 N257 C256 119.5(9) . . ?
C51 N257 C256 114.2(11) 2 . ?
N257 C258 S259 126.6(9) . . ?
N257 C258 S260 122.9(8) . . ?
S259 C258 S260 110.6(7) . . ?
C258 S259 Ni1 85.0(4) . . ?
C258 S260 Ni1 84.0(4) . . ?
C46 O450 C451 113.7(6) . . ?
O450 C451 C452 106.1(7) . . ?
N453 C452 C451 113.5(9) . . ?
C455 N453 C452 122.8(9) 2 . ?
C101 C100 C102 122(2) . . ?
C101 C100 C103 103(2) . . ?
C102 C100 C103 94(2) . . ?
C101 C100 C13 117.6(18) . . ?
C102 C100 C13 111.6(15) . . ?
C103 C100 C13 103.7(18) . . ?
C201 C200 C202 110.6(16) . . ?
C201 C200 C203 99(2) . . ?
C202 C200 C203 109.8(19) . . ?
C201 C200 C23 109.0(11) . . ?
C202 C200 C23 112.6(14) . . ?
C203 C200 C23 114.6(13) . . ?
C301 C300 C303 112.4(14) . . ?
C301 C300 C302 107.1(14) . . ?
C303 C300 C302 103.7(15) . . ?
C301 C300 C33 113.4(13) . . ?
C303 C300 C33 110.3(13) . . ?
C302 C300 C33 109.4(11) . . ?
C402 C400 C403 128.0(19) . . ?
C402 C400 C43 114.8(14) . . ?
C403 C400 C43 111.5(18) . . ?
C402 C400 C401 101.2(13) . . ?
C403 C400 C401 90.7(19) . . ?
C43 C400 C401 102.4(10) . . ?
C458 S460 Ni1 85.0(4) . . ?
C458 S459 Ni1 84.4(4) . . ?
N457 C458 S460 125.6(8) . . ?
N457 C458 S459 123.6(8) . . ?
S460 C458 S459 110.6(7) . . ?
C458 N457 C456 118.9(9) . . ?
C458 N457 C61 121.6(9) . 2 ?
C456 N457 C61 119.1(10) . 2 ?
N457 C456 C455 116.6(9) . . ?
O454 C455 N453 120.4(11) . 2 ?
O454 C455 C456 117.1(12) . . ?
N453 C455 C456 122.5(10) 2 . ?
C52 C51 N257 112.3(14) . 2 ?
C51 C52 C53 103.6(15) . . ?
C54 C53 C52 107(2) . . ?
N457 C61 C62 113.2(10) 2 . ?
C61 C62 C63 106.9(14) . . ?
C64 C63 C62 102(2) . . ?
Cl72 C71 Cl73 122.7(10) . . ?
Cl72 C71 Cl71 104.6(8) . . ?
Cl73 C71 Cl71 102.0(7) . . ?
Cl83 C81 Cl81 111.2(9) . . ?
Cl83 C81 Cl82 103.0(9) . . ?
Cl81 C81 Cl82 111.8(8) . . ?
C922 O91 C921 0(3) . . ?
O91 C921 C931 117(2) . . ?
O91 C922 C932 112.2(19) . . ?

loop_
_geom_bond_atom_site_label_1
_geom_bond_atom_site_label_2
_geom_bond_distance
_geom_bond_site_symmetry_2
_geom_bond_publ_flag
Ni1 S459 2.202(4) . ?
Ni1 S260 2.203(4) . ?
Ni1 S259 2.204(4) . ?
Ni1 S460 2.213(4) . ?
C11 C12 1.379(13) . ?
C11 C16 1.422(13) . ?
C11 C47 1.501(13) . ?
C12 C13 1.399(15) . ?
C13 C14 1.375(15) . ?
C13 C100 1.545(19) . ?
C14 C15 1.371(13) . ?
C15 C16 1.361(13) . ?
C15 C17 1.517(13) . ?
C16 O150 1.392(11) . ?
C17 C21 1.509(14) . ?
C21 C22 1.392(13) . ?
C21 C26 1.407(13) . ?
C22 C23 1.391(16) . ?
C23 C24 1.416(16) . ?
C23 C200 1.555(15) . ?
C24 C25 1.379(13) . ?
C25 C26 1.382(13) . ?
C25 C27 1.526(14) . ?
C26 O250 1.407(10) . ?
C27 C31 1.494(14) . ?
C31 C36 1.392(13) . ?
C31 C32 1.468(13) . ?
C32 C33 1.361(15) . ?
C33 C34 1.376(14) . ?
C33 C300 1.546(15) . ?
C34 C35 1.364(12) . ?
C35 C36 1.385(13) . ?
C35 C37 1.532(12) . ?
C36 O350 1.416(10) . ?
C37 C41 1.490(13) . ?
C41 C46 1.383(12) . ?
C41 C42 1.411(12) . ?
C47 C45 1.481(13) . ?
C42 C43 1.407(14) . ?
C44 C43 1.364(14) . ?
C44 C45 1.394(12) . ?
C43 C400 1.528(15) . ?
C45 C46 1.368(13) . ?
C46 O450 1.429(10) . ?
O250 C251 1.464(9) . ?
C251 C252 1.502(13) . ?
C252 N253 1.482(13) . ?
N253 C254 1.312(12) . ?
C254 O255 1.220(10) . ?
C254 C256 1.545(15) . ?
C256 N257 1.505(14) . ?
N257 C258 1.267(13) . ?
N257 C51 1.519(16) 2 ?
C258 S259 1.692(11) . ?
C258 S260 1.738(12) . ?
O450 C451 1.471(10) . ?
C451 C452 1.534(13) . ?
C452 N453 1.429(13) . ?
N453 C455 1.313(14) 2 ?
C100 C101 1.39(2) . ?
C100 C102 1.45(2) . ?
C100 C103 1.49(4) . ?
C200 C201 1.372(19) . ?
C200 C202 1.47(2) . ?
C200 C203 1.47(3) . ?
C300 C301 1.49(2) . ?
C300 C303 1.48(2) . ?
C300 C302 1.493(19) . ?
C400 C402 1.432(19) . ?
C400 C403 1.45(4) . ?
C400 C401 1.71(2) . ?
S460 C458 1.704(12) . ?
S459 C458 1.744(10) . ?
C458 N457 1.336(13) . ?
N457 C456 1.470(12) . ?
N457 C61 1.464(14) 2 ?
C456 C455 1.470(16) . ?
C455 O454 1.242(12) . ?
C455 N453 1.313(14) 2 ?
C51 C52 1.333(18) . ?
C51 N257 1.519(16) 2 ?
C52 C53 1.68(2) . ?
C53 C54 1.40(3) . ?
C61 N457 1.464(14) 2 ?
C61 C62 1.506(17) . ?
C62 C63 1.67(4) . ?
C63 C64 1.432(18) . ?
C71 Cl72 1.729(14) . ?
C71 Cl73 1.755(13) . ?
C71 Cl71 1.795(12) . ?
C81 Cl83 1.787(15) . ?
C81 Cl81 1.795(12) . ?
C81 Cl82 1.859(14) . ?
O91 C922 1.379(14) . ?
O91 C921 1.379(14) . ?
C921 C931 1.512(19) . ?
C922 C932 1.55(2) . ?
